data_4105630
loop_
_publ_author_name
'Mu Lin'
'Feng Li'
'Lei Jiao'
'Zhi-Xiang Yu'

_publ_section_title
;
 Rh(I)-Catalyzed Formal [5 + 1]/[2 + 2 + 1] Cycloaddition of
 1-Yne-vinylcyclopropanes and Two CO Units: One-Step Construction of
 Multifunctional Angular Tricyclic 5/5/6 Compounds
;
_journal_name_full 'Journal of the American Chemical Society'
_journal_page_first 1690
_journal_page_last 1693
_journal_paper_doi 10.1021/ja110039h
_journal_volume 133
_journal_year 2011
_chemical_formula_moiety 'C19 H21 N O4 S'
_chemical_formula_sum 'C19 H21 N O4 S'
_chemical_formula_weight 359.43
_chemical_name_systematic
; 
 ? 
;
_space_group_IT_number 61
_symmetry_cell_setting orthorhombic
_symmetry_space_group_name_Hall '-P 2ac 2ab'
_symmetry_space_group_name_H-M 'P b c a'
_atom_sites_solution_hydrogens geom
_atom_sites_solution_primary direct
_atom_sites_solution_secondary difmap
_audit_creation_method SHELXL-97
_cell_angle_alpha 90.00
_cell_angle_beta 90.00
_cell_angle_gamma 90.00
_cell_formula_units_Z 8
_cell_length_a 11.288(2)
_cell_length_b 14.489(3)
_cell_length_c 20.884(4)
_cell_measurement_reflns_used 514
_cell_measurement_temperature 173(2)
_cell_measurement_theta_max 27.48
_cell_measurement_theta_min 2.17
_cell_volume 3415.6(11)
_computing_cell_refinement 'CrystalClear (Rigaku Inc., 2008)'
_computing_data_collection 'CrystalClear (Rigaku Inc., 2008)'
_computing_data_reduction 'CrystalClear (Rigaku Inc., 2008)'
_computing_molecular_graphics 'XP in Siemens SHELXTL (Sheldrick, 1994)'
_computing_publication_material 'SHELX97 (Sheldrick, 1997)'
_computing_structure_refinement 'SHELXL-97 (Sheldrick, 1997)'
_computing_structure_solution 'SHELXS-97 (Sheldrick, 1990)'
_diffrn_ambient_temperature 173(2)
_diffrn_measured_fraction_theta_full 0.988
_diffrn_measured_fraction_theta_max 0.988
_diffrn_measurement_device_type 'Saturn724+ CCD'
_diffrn_measurement_method '\w scans at fixed \c = 45\%'
_diffrn_radiation_monochromator graphite
_diffrn_radiation_source 'sealed tube'
_diffrn_radiation_type MoK\a
_diffrn_radiation_wavelength 0.71073
_diffrn_reflns_av_R_equivalents 0.0329
_diffrn_reflns_av_sigmaI/netI 0.0264
_diffrn_reflns_limit_h_max 10
_diffrn_reflns_limit_h_min -12
_diffrn_reflns_limit_k_max 16
_diffrn_reflns_limit_k_min -17
_diffrn_reflns_limit_l_max 24
_diffrn_reflns_limit_l_min -13
_diffrn_reflns_number 10821
_diffrn_reflns_theta_full 25.00
_diffrn_reflns_theta_max 25.00
_diffrn_reflns_theta_min 2.81
_exptl_absorpt_coefficient_mu 0.214
_exptl_absorpt_correction_T_max 0.9605
_exptl_absorpt_correction_T_min 0.8475
_exptl_absorpt_correction_type numerical
_exptl_absorpt_process_details 'CrystalClear (Rigaku Inc., 2008)'
_exptl_crystal_colour colorless
_exptl_crystal_density_diffrn 1.398
_exptl_crystal_description plate
_exptl_crystal_F_000 1520
_exptl_crystal_size_max 0.80
_exptl_crystal_size_mid 0.38
_exptl_crystal_size_min 0.19
_refine_diff_density_max 0.225
_refine_diff_density_min -0.294
_refine_diff_density_rms 0.041
_refine_ls_extinction_method none
_refine_ls_goodness_of_fit_ref 1.193
_refine_ls_hydrogen_treatment constr
_refine_ls_matrix_type full
_refine_ls_number_parameters 228
_refine_ls_number_reflns 2972
_refine_ls_number_restraints 0
_refine_ls_restrained_S_all 1.193
_refine_ls_R_factor_all 0.0559
_refine_ls_R_factor_gt 0.0517
_refine_ls_shift/su_max 0.001
_refine_ls_shift/su_mean 0.000
_refine_ls_structure_factor_coef Fsqd
_refine_ls_weighting_details 'calc w=1/[\s^2^(Fo^2^)+(0.0378P)^2^+2.0305P] where P=(Fo^2^+2Fc^2^)/3'
_refine_ls_weighting_scheme calc
_refine_ls_wR_factor_gt 0.1131
_refine_ls_wR_factor_ref 0.1157
_reflns_number_gt 2808
_reflns_number_total 2972
_reflns_threshold_expression >2sigma(I)
_cod_data_source_file ja110039h_si_001.cif
_cod_data_source_block sa308
_cod_original_cell_volume 3415.7(12)
_cod_database_code 4105630

loop_
_symmetry_equiv_pos_as_xyz
'x, y, z'
'-x+1/2, -y, z+1/2'
'-x, y+1/2, -z+1/2'
'x+1/2, -y+1/2, -z'
'-x, -y, -z'
'x-1/2, y, -z-1/2'
'x, -y-1/2, z-1/2'
'-x-1/2, y-1/2, z'

loop_
_atom_site_label
_atom_site_type_symbol
_atom_site_fract_x
_atom_site_fract_y
_atom_site_fract_z
_atom_site_U_iso_or_equiv
_atom_site_adp_type
_atom_site_occupancy
_atom_site_symmetry_multiplicity
_atom_site_calc_flag
_atom_site_refinement_flags
S1 S 0.87913(6) 0.16389(4) 0.49960(3) 0.0455(2) Uani 1 1 d .
O1 O 0.76660(17) 0.11784(13) 0.49631(9) 0.0593(5) Uani 1 1 d .
O2 O 0.9329(2) 0.18336(13) 0.55995(8) 0.0632(6) Uani 1 1 d .
O3 O 1.33940(19) 0.18141(14) 0.23009(9) 0.0655(6) Uani 1 1 d .
O4 O 1.29970(16) -0.05455(12) 0.30101(9) 0.0547(5) Uani 1 1 d .
N1 N 0.97207(17) 0.09992(13) 0.46059(8) 0.0371(5) Uani 1 1 d .
C1 C 0.8600(3) 0.51576(18) 0.34433(13) 0.0522(7) Uani 1 1 d .
H1A H 0.8667 0.5702 0.3719 0.078 Uiso 1 1 calc R
H1B H 0.7857 0.5187 0.3202 0.078 Uiso 1 1 calc R
H1C H 0.9269 0.5142 0.3144 0.078 Uiso 1 1 calc R
C2 C 0.8613(2) 0.42984(16) 0.38498(11) 0.0387(5) Uani 1 1 d .
C3 C 0.9413(2) 0.42025(17) 0.43522(12) 0.0440(6) Uani 1 1 d .
H3A H 0.9945 0.4693 0.4445 0.053 Uiso 1 1 calc R
C4 C 0.9451(2) 0.34108(17) 0.47173(11) 0.0437(6) Uani 1 1 d .
H4A H 1.0003 0.3355 0.5058 0.052 Uiso 1 1 calc R
C5 C 0.8670(2) 0.26919(16) 0.45805(11) 0.0377(5) Uani 1 1 d .
C6 C 0.7863(2) 0.27789(16) 0.40881(12) 0.0403(6) Uani 1 1 d .
H6A H 0.7322 0.2293 0.3999 0.048 Uiso 1 1 calc R
C7 C 0.7847(2) 0.35785(16) 0.37247(11) 0.0412(6) Uani 1 1 d .
H7A H 0.7297 0.3632 0.3382 0.049 Uiso 1 1 calc R
C8 C 1.1014(2) 0.12046(17) 0.46141(10) 0.0391(6) Uani 1 1 d .
H8A H 1.1450 0.0743 0.4872 0.047 Uiso 1 1 calc R
H8B H 1.1168 0.1827 0.4791 0.047 Uiso 1 1 calc R
C9 C 1.13742(19) 0.11515(15) 0.39071(10) 0.0322(5) Uani 1 1 d .
C10 C 1.1196(2) 0.20951(15) 0.35750(10) 0.0358(5) Uani 1 1 d .
H10A H 1.0346 0.2261 0.3588 0.043 Uiso 1 1 calc R
H10B H 1.1640 0.2574 0.3814 0.043 Uiso 1 1 calc R
C11 C 1.1613(2) 0.20870(17) 0.28817(11) 0.0409(6) Uani 1 1 d .
H11A H 1.1094 0.1671 0.2631 0.049 Uiso 1 1 calc R
H11B H 1.1532 0.2716 0.2702 0.049 Uiso 1 1 calc R
C12 C 1.2877(2) 0.17750(16) 0.28090(12) 0.0450(6) Uani 1 1 d .
C13 C 1.3442(2) 0.1392(2) 0.34015(13) 0.0501(7) Uani 1 1 d .
H13A H 1.3654 0.1903 0.3695 0.060 Uiso 1 1 calc R
H13B H 1.4177 0.1059 0.3286 0.060 Uiso 1 1 calc R
C14 C 1.2585(2) 0.07307(16) 0.37381(11) 0.0390(6) Uani 1 1 d .
H14A H 1.2966 0.0492 0.4137 0.047 Uiso 1 1 calc R
C15 C 1.2274(2) -0.00861(16) 0.33011(11) 0.0387(6) Uani 1 1 d .
C16 C 1.0982(2) -0.02272(15) 0.33096(10) 0.0331(5) Uani 1 1 d .
C17 C 1.05127(19) 0.04411(14) 0.36677(10) 0.0304(5) Uani 1 1 d .
C18 C 0.9347(2) 0.05756(16) 0.39876(10) 0.0369(5) Uani 1 1 d .
H18A H 0.8934 -0.0019 0.4056 0.044 Uiso 1 1 calc R
H18B H 0.8829 0.0995 0.3739 0.044 Uiso 1 1 calc R
C19 C 1.0396(2) -0.10326(15) 0.29896(11) 0.0398(6) Uani 1 1 d .
H19A H 0.9712 -0.0817 0.2743 0.060 Uiso 1 1 calc R
H19B H 1.0132 -0.1474 0.3315 0.060 Uiso 1 1 calc R
H19C H 1.0962 -0.1334 0.2702 0.060 Uiso 1 1 calc R

loop_
_atom_site_aniso_label
_atom_site_aniso_U_11
_atom_site_aniso_U_22
_atom_site_aniso_U_33
_atom_site_aniso_U_23
_atom_site_aniso_U_13
_atom_site_aniso_U_12
S1 0.0663(5) 0.0373(4) 0.0330(3) 0.0026(2) 0.0181(3) 0.0105(3)
O1 0.0620(12) 0.0445(11) 0.0714(13) 0.0072(9) 0.0352(10) 0.0032(9)
O2 0.1083(17) 0.0562(12) 0.0251(9) -0.0004(8) 0.0103(10) 0.0241(11)
O3 0.0810(14) 0.0606(13) 0.0548(12) -0.0103(10) 0.0303(11) -0.0118(11)
O4 0.0499(11) 0.0491(11) 0.0652(12) -0.0145(9) 0.0099(9) 0.0133(9)
N1 0.0501(12) 0.0336(10) 0.0277(9) -0.0004(8) 0.0058(9) 0.0061(9)
C1 0.0628(17) 0.0443(15) 0.0497(15) 0.0061(12) 0.0080(13) 0.0005(13)
C2 0.0443(14) 0.0366(13) 0.0351(12) -0.0010(10) 0.0071(10) 0.0045(11)
C3 0.0513(15) 0.0351(13) 0.0456(14) -0.0062(11) 0.0010(12) -0.0046(11)
C4 0.0545(16) 0.0426(14) 0.0341(12) -0.0066(10) -0.0049(11) 0.0089(12)
C5 0.0465(14) 0.0332(12) 0.0335(12) -0.0039(10) 0.0107(10) 0.0067(10)
C6 0.0390(13) 0.0344(12) 0.0476(14) -0.0056(11) 0.0060(11) 0.0018(10)
C7 0.0414(14) 0.0408(13) 0.0413(13) -0.0015(11) -0.0023(11) 0.0064(11)
C8 0.0518(15) 0.0377(13) 0.0280(11) -0.0034(10) -0.0049(10) 0.0063(11)
C9 0.0372(12) 0.0322(12) 0.0272(11) -0.0031(9) -0.0039(9) 0.0034(9)
C10 0.0426(13) 0.0303(12) 0.0346(12) -0.0041(9) 0.0008(10) -0.0010(10)
C11 0.0545(15) 0.0352(13) 0.0329(12) 0.0014(10) 0.0022(11) -0.0045(11)
C12 0.0568(16) 0.0353(13) 0.0429(14) -0.0122(11) 0.0111(12) -0.0162(11)
C13 0.0361(14) 0.0585(17) 0.0556(16) -0.0164(13) 0.0021(12) -0.0034(12)
C14 0.0382(13) 0.0440(13) 0.0347(12) -0.0036(10) -0.0062(10) 0.0071(11)
C15 0.0441(14) 0.0369(13) 0.0351(12) -0.0024(10) 0.0010(10) 0.0084(11)
C16 0.0435(13) 0.0295(11) 0.0263(11) 0.0014(9) -0.0021(10) 0.0047(10)
C17 0.0378(12) 0.0288(11) 0.0246(10) 0.0028(9) -0.0022(9) 0.0045(9)
C18 0.0420(13) 0.0352(12) 0.0334(12) -0.0016(10) 0.0046(10) 0.0011(10)
C19 0.0527(15) 0.0308(12) 0.0360(12) -0.0038(10) 0.0009(11) 0.0011(11)

loop_
_atom_type_symbol
_atom_type_description
_atom_type_scat_dispersion_real
_atom_type_scat_dispersion_imag
_atom_type_scat_source
C C 0.0033 0.0016 'International Tables Vol C Tables 4.2.6.8 and 6.1.1.4'
H H 0.0000 0.0000 'International Tables Vol C Tables 4.2.6.8 and 6.1.1.4'
N N 0.0061 0.0033 'International Tables Vol C Tables 4.2.6.8 and 6.1.1.4'
O O 0.0106 0.0060 'International Tables Vol C Tables 4.2.6.8 and 6.1.1.4'
S S 0.1246 0.1234 'International Tables Vol C Tables 4.2.6.8 and 6.1.1.4'

loop_
_geom_angle_atom_site_label_1
_geom_angle_atom_site_label_2
_geom_angle_atom_site_label_3
_geom_angle
O2 S1 O1 120.67(12)
O2 S1 N1 106.37(11)
O1 S1 N1 106.44(11)
O2 S1 C5 107.28(11)
O1 S1 C5 108.06(12)
N1 S1 C5 107.38(10)
C8 N1 C18 111.68(17)
C8 N1 S1 120.97(15)
C18 N1 S1 119.21(15)
C2 C1 H1A 109.5
C2 C1 H1B 109.5
H1A C1 H1B 109.5
C2 C1 H1C 109.5
H1A C1 H1C 109.5
H1B C1 H1C 109.5
C7 C2 C3 118.3(2)
C7 C2 C1 120.8(2)
C3 C2 C1 120.9(2)
C4 C3 C2 121.3(2)
C4 C3 H3A 119.3
C2 C3 H3A 119.3
C3 C4 C5 119.3(2)
C3 C4 H4A 120.4
C5 C4 H4A 120.4
C6 C5 C4 120.1(2)
C6 C5 S1 119.88(18)
C4 C5 S1 119.81(19)
C5 C6 C7 119.6(2)
C5 C6 H6A 120.2
C7 C6 H6A 120.2
C2 C7 C6 121.4(2)
C2 C7 H7A 119.3
C6 C7 H7A 119.3
N1 C8 C9 103.82(17)
N1 C8 H8A 111.0
C9 C8 H8A 111.0
N1 C8 H8B 111.0
C9 C8 H8B 111.0
H8A C8 H8B 109.0
C17 C9 C8 100.55(18)
C17 C9 C14 103.15(17)
C8 C9 C14 118.47(18)
C17 C9 C10 111.89(17)
C8 C9 C10 110.68(18)
C14 C9 C10 111.28(19)
C11 C10 C9 112.32(18)
C11 C10 H10A 109.1
C9 C10 H10A 109.1
C11 C10 H10B 109.1
C9 C10 H10B 109.1
H10A C10 H10B 107.9
C12 C11 C10 113.0(2)
C12 C11 H11A 109.0
C10 C11 H11A 109.0
C12 C11 H11B 109.0
C10 C11 H11B 109.0
H11A C11 H11B 107.8
O3 C12 C13 122.3(3)
O3 C12 C11 122.1(3)
C13 C12 C11 115.6(2)
C12 C13 C14 110.0(2)
C12 C13 H13A 109.7
C14 C13 H13A 109.7
C12 C13 H13B 109.7
C14 C13 H13B 109.7
H13A C13 H13B 108.2
C13 C14 C15 110.7(2)
C13 C14 C9 114.7(2)
C15 C14 C9 103.81(18)
C13 C14 H14A 109.1
C15 C14 H14A 109.1
C9 C14 H14A 109.1
O4 C15 C16 126.5(2)
O4 C15 C14 124.4(2)
C16 C15 C14 109.05(19)
C17 C16 C15 107.4(2)
C17 C16 C19 129.9(2)
C15 C16 C19 122.6(2)
C16 C17 C18 134.3(2)
C16 C17 C9 115.3(2)
C18 C17 C9 109.47(18)
C17 C18 N1 101.10(18)
C17 C18 H18A 111.6
N1 C18 H18A 111.6
C17 C18 H18B 111.6
N1 C18 H18B 111.6
H18A C18 H18B 109.4
C16 C19 H19A 109.5
C16 C19 H19B 109.5
H19A C19 H19B 109.5
C16 C19 H19C 109.5
H19A C19 H19C 109.5
H19B C19 H19C 109.5

loop_
_geom_bond_atom_site_label_1
_geom_bond_atom_site_label_2
_geom_bond_distance
S1 O2 1.427(2)
S1 O1 1.436(2)
S1 N1 1.6197(19)
S1 C5 1.761(2)
O3 C12 1.213(3)
O4 C15 1.216(3)
N1 C8 1.490(3)
N1 C18 1.491(3)
C1 C2 1.507(3)
C1 H1A 0.9800
C1 H1B 0.9800
C1 H1C 0.9800
C2 C7 1.380(3)
C2 C3 1.392(3)
C3 C4 1.378(3)
C3 H3A 0.9500
C4 C5 1.394(3)
C4 H4A 0.9500
C5 C6 1.379(3)
C6 C7 1.385(3)
C6 H6A 0.9500
C7 H7A 0.9500
C8 C9 1.533(3)
C8 H8A 0.9900
C8 H8B 0.9900
C9 C17 1.502(3)
C9 C14 1.538(3)
C9 C10 1.546(3)
C10 C11 1.522(3)
C10 H10A 0.9900
C10 H10B 0.9900
C11 C12 1.504(4)
C11 H11A 0.9900
C11 H11B 0.9900
C12 C13 1.499(4)
C13 C14 1.532(4)
C13 H13A 0.9900
C13 H13B 0.9900
C14 C15 1.535(3)
C14 H14A 1.0000
C15 C16 1.473(3)
C16 C17 1.333(3)
C16 C19 1.498(3)
C17 C18 1.488(3)
C18 H18A 0.9900
C18 H18B 0.9900
C19 H19A 0.9800
C19 H19B 0.9800
C19 H19C 0.9800

loop_
_geom_torsion_atom_site_label_1
_geom_torsion_atom_site_label_2
_geom_torsion_atom_site_label_3
_geom_torsion_atom_site_label_4
_geom_torsion
O2 S1 N1 C8 -42.0(2)
O1 S1 N1 C8 -171.87(17)
C5 S1 N1 C8 72.60(19)
O2 S1 N1 C18 171.98(17)
O1 S1 N1 C18 42.12(19)
C5 S1 N1 C18 -73.41(19)
C7 C2 C3 C4 0.2(4)
C1 C2 C3 C4 -178.4(2)
C2 C3 C4 C5 -0.1(4)
C3 C4 C5 C6 -0.5(3)
C3 C4 C5 S1 174.49(18)
O2 S1 C5 C6 -159.06(19)
O1 S1 C5 C6 -27.5(2)
N1 S1 C5 C6 87.0(2)
O2 S1 C5 C4 25.9(2)
O1 S1 C5 C4 157.46(18)
N1 S1 C5 C4 -88.1(2)
C4 C5 C6 C7 1.0(3)
S1 C5 C6 C7 -174.05(18)
C3 C2 C7 C6 0.3(3)
C1 C2 C7 C6 178.9(2)
C5 C6 C7 C2 -0.8(3)
C18 N1 C8 C9 15.9(2)
S1 N1 C8 C9 -132.44(16)
N1 C8 C9 C17 -30.9(2)
N1 C8 C9 C14 -142.3(2)
N1 C8 C9 C10 87.5(2)
C17 C9 C10 C11 -72.1(2)
C8 C9 C10 C11 176.64(19)
C14 C9 C10 C11 42.7(3)
C9 C10 C11 C12 -54.7(3)
C10 C11 C12 O3 -172.4(2)
C10 C11 C12 C13 9.1(3)
O3 C12 C13 C14 -134.0(2)
C11 C12 C13 C14 44.5(3)
C12 C13 C14 C15 61.2(3)
C12 C13 C14 C9 -55.9(3)
C17 C9 C14 C13 131.8(2)
C8 C9 C14 C13 -118.3(2)
C10 C9 C14 C13 11.7(3)
C17 C9 C14 C15 10.8(2)
C8 C9 C14 C15 120.8(2)
C10 C9 C14 C15 -109.3(2)
C13 C14 C15 O4 48.6(3)
C9 C14 C15 O4 172.2(2)
C13 C14 C15 C16 -132.9(2)
C9 C14 C15 C16 -9.3(2)
O4 C15 C16 C17 -178.0(2)
C14 C15 C16 C17 3.5(2)
O4 C15 C16 C19 5.3(4)
C14 C15 C16 C19 -173.23(19)
C15 C16 C17 C18 -163.1(2)
C19 C16 C17 C18 13.4(4)
C15 C16 C17 C9 4.2(3)
C19 C16 C17 C9 -179.3(2)
C8 C9 C17 C16 -132.8(2)
C14 C9 C17 C16 -10.0(2)
C10 C9 C17 C16 109.7(2)
C8 C9 C17 C18 37.6(2)
C14 C9 C17 C18 160.40(18)
C10 C9 C17 C18 -79.9(2)
C16 C17 C18 N1 140.0(2)
C9 C17 C18 N1 -27.8(2)
C8 N1 C18 C17 6.5(2)
S1 N1 C18 C17 155.49(15)
